data_4061478
loop_
_publ_author_name
'Cole, Sarah C.'
'Coles, Martyn P.'
'Hitchcock, Peter B.'

_publ_section_title
;
Boroxide Complexes of the group 4 Metals: A 'Non-Innocent'
Ligand in Olefin Polymerisation
;
_journal_issue 13
_journal_name_full Organometallics
_journal_page_first 3279
_journal_page_last 3289
_journal_paper_doi 10.1021/om050202+
_journal_volume 24
_journal_year 2005
_chemical_formula_moiety 'C44 H60 B2 Cl2 O4 Ti1'
_chemical_formula_sum 'C44 H60 B2 Cl2 O4 Ti'
_chemical_formula_weight 793.34
_space_group_IT_number 14
_symmetry_cell_setting monoclinic
_symmetry_space_group_name_Hall '-P 2ybc'
_symmetry_space_group_name_H-M 'P 1 21/c 1'
_cell_angle_alpha 90
_cell_angle_beta 92.251(1)
_cell_angle_gamma 90
_cell_formula_units_Z 4
_cell_length_a 10.3334(2)
_cell_length_b 24.8889(5)
_cell_length_c 16.5983(4)
_cell_measurement_temperature 173(2)
_cell_volume 4265.57(16)
_diffrn_ambient_temperature 173(2)
_exptl_crystal_density_diffrn 1.235
_cod_original_sg_symbol_H-M 'P 21/c'
_cod_original_formula_sum 'C44 H60 B2 Cl2 O4 Ti1'
_cod_database_code 4061478

loop_
_symmetry_equiv_pos_as_xyz
'x, y, z'
'-x, y+1/2, -z+1/2'
'-x, -y, -z'
'x, -y-1/2, z-1/2'

loop_
_atom_site_label
_atom_site_type_symbol
_atom_site_fract_x
_atom_site_fract_y
_atom_site_fract_z
_atom_site_U_iso_or_equiv
_atom_site_adp_type
_atom_site_occupancy
_atom_site_symmetry_multiplicity
_atom_site_calc_flag
_atom_site_refinement_flags
_atom_site_disorder_assembly
_atom_site_disorder_group
Ti Ti 0.40354(6) 0.60369(3) 0.34095(4) 0.02368(18) Uani 1 1 d . . .
Cl1 Cl 0.33682(9) 0.55882(4) 0.45692(5) 0.0337(3) Uani 1 1 d . . .
Cl2 Cl 0.51882(9) 0.64631(4) 0.24094(6) 0.0375(3) Uani 1 1 d . . .
B1 B 0.2656(4) 0.71418(17) 0.3661(2) 0.0259(10) Uani 1 1 d . . .
B2 B 0.2026(4) 0.53918(17) 0.2304(3) 0.0266(10) Uani 1 1 d . . .
O1 O 0.3085(2) 0.66271(9) 0.35980(14) 0.0291(6) Uani 1 1 d . . .
O2 O 0.2931(2) 0.56786(9) 0.27342(13) 0.0248(6) Uani 1 1 d . . .
O3 O 0.5347(2) 0.53680(10) 0.32626(15) 0.0330(6) Uani 1 1 d . . .
O4 O 0.5699(2) 0.62848(10) 0.42031(14) 0.0338(6) Uani 1 1 d . . .
C1 C 0.1253(4) 0.72910(14) 0.3298(2) 0.0278(9) Uani 1 1 d . . .
C2 C 0.0886(4) 0.71696(14) 0.2484(2) 0.0323(9) Uani 1 1 d . . .
C3 C -0.0351(4) 0.73103(15) 0.2186(2) 0.0364(10) Uani 1 1 d . . .
H3 H -0.0577 0.7237 0.1637 0.044 Uiso 1 1 calc R . .
C4 C -0.1260(4) 0.75510(15) 0.2653(3) 0.0384(10) Uani 1 1 d . . .
C5 C -0.0898(4) 0.76686(15) 0.3444(2) 0.0345(10) Uani 1 1 d . . .
H5 H -0.1507 0.7838 0.3775 0.041 Uiso 1 1 calc R . .
C6 C 0.0327(4) 0.75483(14) 0.3773(2) 0.0303(9) Uani 1 1 d . . .
C7 C 0.1801(4) 0.69096(17) 0.1921(2) 0.0422(11) Uani 1 1 d . . .
H7A H 0.1883 0.6527 0.2051 0.063 Uiso 1 1 calc R . .
H7B H 0.2652 0.7082 0.1981 0.063 Uiso 1 1 calc R . .
H7C H 0.1464 0.695 0.1364 0.063 Uiso 1 1 calc R . .
C8 C -0.2588(4) 0.76953(19) 0.2300(3) 0.0514(12) Uani 1 1 d . . .
H8A H -0.2518 0.8009 0.1947 0.077 Uiso 1 1 calc R . .
H8B H -0.3166 0.7779 0.2737 0.077 Uiso 1 1 calc R . .
H8C H -0.2939 0.7391 0.1986 0.077 Uiso 1 1 calc R . .
C9 C 0.0613(4) 0.76885(16) 0.4648(2) 0.0379(10) Uani 1 1 d . . .
H9A H -0.0112 0.7893 0.4855 0.057 Uiso 1 1 calc R . .
H9B H 0.1404 0.7905 0.4694 0.057 Uiso 1 1 calc R . .
H9C H 0.0733 0.7358 0.4962 0.057 Uiso 1 1 calc R . .
C10 C 0.3623(3) 0.75569(14) 0.4085(2) 0.0252(8) Uani 1 1 d . . .
C11 C 0.4042(3) 0.75085(15) 0.4903(2) 0.0289(9) Uani 1 1 d . . .
C12 C 0.4929(4) 0.78707(16) 0.5235(2) 0.0354(10) Uani 1 1 d . . .
H12 H 0.5166 0.7842 0.5792 0.043 Uiso 1 1 calc R . .
C13 C 0.5483(4) 0.82724(16) 0.4789(2) 0.0371(10) Uani 1 1 d . . .
C14 C 0.5080(4) 0.83144(15) 0.3980(2) 0.0358(10) Uani 1 1 d . . .
H14 H 0.5445 0.8587 0.366 0.043 Uiso 1 1 calc R . .
C15 C 0.4167(4) 0.79719(15) 0.3629(2) 0.0296(9) Uani 1 1 d . . .
C16 C 0.3527(4) 0.70676(16) 0.5431(2) 0.0375(10) Uani 1 1 d . . .
H16A H 0.4211 0.6952 0.5819 0.056 Uiso 1 1 calc R . .
H16B H 0.3249 0.6762 0.5094 0.056 Uiso 1 1 calc R . .
H16C H 0.2788 0.7204 0.5722 0.056 Uiso 1 1 calc R . .
C17 C 0.6498(4) 0.86437(19) 0.5155(3) 0.0560(13) Uani 1 1 d . . .
H17A H 0.7356 0.8481 0.511 0.084 Uiso 1 1 calc R . .
H17B H 0.6328 0.8703 0.5725 0.084 Uiso 1 1 calc R . .
H17C H 0.647 0.8988 0.4869 0.084 Uiso 1 1 calc R . .
C18 C 0.3817(4) 0.80257(17) 0.2737(2) 0.0417(10) Uani 1 1 d . . .
H18A H 0.4309 0.8322 0.251 0.063 Uiso 1 1 calc R . .
H18B H 0.2887 0.8098 0.2663 0.063 Uiso 1 1 calc R . .
H18C H 0.4027 0.7691 0.246 0.063 Uiso 1 1 calc R . .
C19 C 0.1868(3) 0.55033(14) 0.1363(2) 0.0278(9) Uani 1 1 d . . .
C20 C 0.2937(4) 0.54875(15) 0.0862(2) 0.0309(9) Uani 1 1 d . . .
C21 C 0.2780(4) 0.56267(16) 0.0053(2) 0.0379(10) Uani 1 1 d . . .
H21 H 0.3507 0.5609 -0.0279 0.045 Uiso 1 1 calc R . .
C22 C 0.1601(4) 0.57904(16) -0.0285(2) 0.0384(10) Uani 1 1 d . . .
C23 C 0.0550(4) 0.57935(16) 0.0198(2) 0.0402(10) Uani 1 1 d . . .
H23 H -0.0271 0.5895 -0.0031 0.048 Uiso 1 1 calc R . .
C24 C 0.0647(4) 0.56540(15) 0.1008(2) 0.0322(9) Uani 1 1 d . . .
C25 C 0.4258(4) 0.53003(18) 0.1172(2) 0.0411(10) Uani 1 1 d . . .
H25A H 0.4822 0.525 0.0716 0.062 Uiso 1 1 calc R . .
H25B H 0.4171 0.4959 0.1459 0.062 Uiso 1 1 calc R . .
H25C H 0.4637 0.5571 0.1539 0.062 Uiso 1 1 calc R . .
C26 C 0.1470(5) 0.5954(2) -0.1162(2) 0.0552(13) Uani 1 1 d . . .
H26A H 0.2332 0.6011 -0.1372 0.083 Uiso 1 1 calc R . .
H26B H 0.0968 0.6287 -0.121 0.083 Uiso 1 1 calc R . .
H26C H 0.1025 0.5669 -0.1472 0.083 Uiso 1 1 calc R . .
C27 C -0.0557(4) 0.56876(19) 0.1500(3) 0.0490(12) Uani 1 1 d . . .
H27A H -0.0514 0.6011 0.1838 0.073 Uiso 1 1 calc R . .
H27B H -0.0609 0.5369 0.1844 0.073 Uiso 1 1 calc R . .
H27C H -0.1326 0.5705 0.1136 0.073 Uiso 1 1 calc R . .
C28 C 0.1217(3) 0.49609(14) 0.2769(2) 0.0245(8) Uani 1 1 d . . .
C29 C 0.1252(3) 0.44146(15) 0.2534(2) 0.0273(9) Uani 1 1 d . . .
C30 C 0.0565(3) 0.40312(15) 0.2955(2) 0.0302(9) Uani 1 1 d . . .
H30 H 0.0592 0.3666 0.2789 0.036 Uiso 1 1 calc R . .
C31 C -0.0154(3) 0.41670(16) 0.3608(2) 0.0317(9) Uani 1 1 d . . .
C32 C -0.0184(4) 0.47042(16) 0.3839(2) 0.0338(10) Uani 1 1 d . . .
H32 H -0.0666 0.4803 0.4292 0.041 Uiso 1 1 calc R . .
C33 C 0.0469(3) 0.51027(15) 0.3427(2) 0.0274(9) Uani 1 1 d . . .
C34 C 0.2030(4) 0.42284(16) 0.1839(2) 0.0412(10) Uani 1 1 d . . .
H34A H 0.2955 0.427 0.1978 0.062 Uiso 1 1 calc R . .
H34B H 0.1802 0.4444 0.1361 0.062 Uiso 1 1 calc R . .
H34C H 0.1839 0.3849 0.1727 0.062 Uiso 1 1 calc R . .
C35 C -0.0880(4) 0.37358(17) 0.4050(3) 0.0478(11) Uani 1 1 d . . .
H35A H -0.1211 0.3467 0.3663 0.072 Uiso 1 1 calc R . .
H35B H -0.1606 0.3899 0.4324 0.072 Uiso 1 1 calc R . .
H35C H -0.0293 0.3563 0.4449 0.072 Uiso 1 1 calc R . .
C36 C 0.0280(4) 0.56816(16) 0.3674(2) 0.0373(10) Uani 1 1 d . . .
H36A H -0.0523 0.582 0.3418 0.056 Uiso 1 1 calc R . .
H36B H 0.1014 0.5897 0.3502 0.056 Uiso 1 1 calc R . .
H36C H 0.0228 0.5703 0.4261 0.056 Uiso 1 1 calc R . .
C37 C 0.4985(4) 0.48105(15) 0.3367(3) 0.0434(11) Uani 1 1 d . . .
H37A H 0.412 0.4739 0.3112 0.052 Uiso 1 1 calc R . .
H37B H 0.4966 0.4719 0.3947 0.052 Uiso 1 1 calc R . .
C38 C 0.6007(5) 0.4490(2) 0.2963(3) 0.0696(16) Uani 1 1 d . . .
H38A H 0.5613 0.4266 0.2525 0.083 Uiso 1 1 calc R . .
H38B H 0.6466 0.4251 0.3357 0.083 Uiso 1 1 calc R . .
C39 C 0.6943(5) 0.4899(2) 0.2621(3) 0.0673(15) Uani 1 1 d . . .
H39A H 0.7852 0.4775 0.2687 0.081 Uiso 1 1 calc R . .
H39B H 0.6738 0.4969 0.2043 0.081 Uiso 1 1 calc R . .
C40 C 0.6720(4) 0.53772(19) 0.3108(3) 0.0504(12) Uani 1 1 d . . .
H40A H 0.7245 0.5363 0.362 0.061 Uiso 1 1 calc R . .
H40B H 0.6948 0.5707 0.2812 0.061 Uiso 1 1 calc R . .
C41 C 0.6155(4) 0.60030(18) 0.4937(2) 0.0437(11) Uani 1 1 d . . .
H41A H 0.6223 0.5612 0.4836 0.052 Uiso 1 1 calc R . .
H41B H 0.555 0.6061 0.5377 0.052 Uiso 1 1 calc R . .
C42 C 0.7441(4) 0.62315(19) 0.5155(3) 0.0531(12) Uani 1 1 d . . .
H42A H 0.8134 0.604 0.4877 0.064 Uiso 1 1 calc R . .
H42B H 0.7624 0.6214 0.5745 0.064 Uiso 1 1 calc R . .
C43 C 0.7327(4) 0.68059(19) 0.4872(3) 0.0479(12) Uani 1 1 d . . .
H43A H 0.6871 0.703 0.5264 0.057 Uiso 1 1 calc R . .
H43B H 0.8189 0.6964 0.4783 0.057 Uiso 1 1 calc R . .
C44 C 0.6546(4) 0.67502(16) 0.4093(2) 0.0368(10) Uani 1 1 d . . .
H44A H 0.6027 0.7078 0.3982 0.044 Uiso 1 1 calc R . .
H44B H 0.712 0.6689 0.3638 0.044 Uiso 1 1 calc R . .

loop_
_atom_site_aniso_label
_atom_site_aniso_U_11
_atom_site_aniso_U_22
_atom_site_aniso_U_33
_atom_site_aniso_U_23
_atom_site_aniso_U_13
_atom_site_aniso_U_12
Ti 0.0254(4) 0.0236(4) 0.0219(3) 0.0017(3) -0.0016(3) -0.0025(3)
Cl1 0.0354(5) 0.0382(6) 0.0276(5) 0.0083(4) 0.0032(4) -0.0015(5)
Cl2 0.0398(6) 0.0440(6) 0.0288(5) 0.0101(5) 0.0019(4) -0.0108(5)
B1 0.036(2) 0.027(2) 0.015(2) 0.0042(18) 0.0072(19) -0.003(2)
B2 0.024(2) 0.025(2) 0.032(2) -0.001(2) 0.004(2) 0.010(2)
O1 0.0385(15) 0.0229(14) 0.0253(13) 0.0007(11) -0.0055(11) 0.0014(12)
O2 0.0267(13) 0.0227(13) 0.0249(13) 0.0011(11) -0.0014(11) -0.0038(11)
O3 0.0291(14) 0.0319(15) 0.0381(15) 0.0029(12) 0.0028(12) 0.0037(12)
O4 0.0330(14) 0.0382(16) 0.0294(14) 0.0090(12) -0.0088(12) -0.0121(13)
C1 0.037(2) 0.019(2) 0.027(2) 0.0066(17) -0.0027(18) -0.0056(18)
C2 0.046(2) 0.021(2) 0.029(2) 0.0011(17) -0.0085(19) -0.0032(19)
C3 0.047(3) 0.027(2) 0.034(2) 0.0059(19) -0.016(2) -0.008(2)
C4 0.037(2) 0.026(2) 0.052(3) 0.010(2) -0.007(2) -0.0040(19)
C5 0.034(2) 0.028(2) 0.042(2) 0.0058(19) 0.0047(19) 0.0016(19)
C6 0.033(2) 0.022(2) 0.035(2) 0.0048(17) 0.0000(18) -0.0051(18)
C7 0.061(3) 0.038(2) 0.026(2) -0.0021(19) -0.011(2) 0.006(2)
C8 0.040(2) 0.049(3) 0.063(3) 0.013(2) -0.014(2) -0.003(2)
C9 0.040(2) 0.039(2) 0.035(2) -0.0015(19) 0.0042(19) 0.003(2)
C10 0.028(2) 0.022(2) 0.026(2) -0.0003(16) 0.0010(16) 0.0004(17)
C11 0.031(2) 0.030(2) 0.026(2) -0.0033(17) 0.0034(17) 0.0003(18)
C12 0.034(2) 0.046(3) 0.025(2) -0.0074(19) -0.0003(18) -0.007(2)
C13 0.033(2) 0.039(2) 0.040(2) -0.013(2) 0.0061(19) -0.010(2)
C14 0.041(2) 0.029(2) 0.038(2) 0.0019(19) 0.010(2) -0.011(2)
C15 0.036(2) 0.025(2) 0.027(2) -0.0016(17) 0.0026(18) -0.0016(19)
C16 0.049(3) 0.041(2) 0.022(2) 0.0025(18) -0.0002(19) -0.005(2)
C17 0.050(3) 0.062(3) 0.057(3) -0.022(2) 0.007(2) -0.025(2)
C18 0.054(3) 0.040(2) 0.032(2) 0.0077(19) 0.004(2) -0.010(2)
C19 0.030(2) 0.024(2) 0.030(2) -0.0036(17) -0.0001(17) -0.0041(17)
C20 0.033(2) 0.032(2) 0.027(2) -0.0050(17) -0.0009(18) -0.0028(18)
C21 0.043(2) 0.045(3) 0.027(2) -0.0040(19) 0.0065(19) -0.001(2)
C22 0.054(3) 0.035(2) 0.026(2) -0.0021(18) -0.004(2) -0.001(2)
C23 0.043(3) 0.039(2) 0.037(2) 0.002(2) -0.014(2) 0.000(2)
C24 0.033(2) 0.030(2) 0.033(2) 0.0004(18) -0.0050(18) -0.0025(18)
C25 0.033(2) 0.057(3) 0.033(2) -0.002(2) 0.0073(19) 0.003(2)
C26 0.071(3) 0.066(3) 0.029(2) 0.002(2) -0.002(2) 0.008(3)
C27 0.032(2) 0.062(3) 0.052(3) 0.015(2) -0.004(2) 0.010(2)
C28 0.0204(19) 0.031(2) 0.0219(19) -0.0008(17) -0.0018(16) 0.0007(17)
C29 0.024(2) 0.032(2) 0.026(2) -0.0021(17) -0.0035(16) -0.0016(18)
C30 0.030(2) 0.023(2) 0.037(2) 0.0011(18) -0.0029(18) 0.0006(18)
C31 0.024(2) 0.037(2) 0.034(2) 0.0059(19) -0.0004(18) -0.0047(18)
C32 0.028(2) 0.045(3) 0.029(2) -0.0022(19) 0.0039(17) 0.001(2)
C33 0.0241(19) 0.031(2) 0.027(2) 0.0009(17) -0.0047(17) -0.0037(18)
C34 0.047(3) 0.033(2) 0.044(2) -0.009(2) 0.013(2) -0.005(2)
C35 0.045(3) 0.046(3) 0.053(3) 0.013(2) 0.004(2) -0.011(2)
C36 0.031(2) 0.042(3) 0.039(2) -0.007(2) 0.0068(19) 0.0008(19)
C37 0.055(3) 0.024(2) 0.051(3) 0.005(2) -0.001(2) 0.006(2)
C38 0.073(4) 0.044(3) 0.091(4) -0.018(3) -0.005(3) 0.022(3)
C39 0.047(3) 0.086(4) 0.068(3) -0.015(3) -0.001(3) 0.013(3)
C40 0.028(2) 0.059(3) 0.064(3) 0.003(3) 0.011(2) 0.013(2)
C41 0.045(2) 0.053(3) 0.033(2) 0.013(2) -0.012(2) -0.007(2)
C42 0.047(3) 0.067(3) 0.043(3) 0.001(2) -0.018(2) -0.001(2)
C43 0.036(2) 0.062(3) 0.045(3) -0.002(2) -0.008(2) -0.013(2)
C44 0.029(2) 0.041(2) 0.040(2) 0.002(2) -0.0035(19) -0.0120(19)

loop_
_geom_bond_atom_site_label_1
_geom_bond_atom_site_label_2
_geom_bond_distance
_geom_bond_site_symmetry_2
_geom_bond_publ_flag
Ti O1 1.801(2) . ?
Ti O2 1.804(2) . ?
Ti O3 2.167(2) . ?
Ti O4 2.212(2) . ?
Ti Cl2 2.3355(11) . ?
Ti Cl1 2.3521(11) . ?
B1 O1 1.361(5) . ?
B1 C10 1.583(5) . ?
B1 C1 1.592(6) . ?
B2 O2 1.357(5) . ?
B2 C28 1.579(6) . ?
B2 C19 1.589(5) . ?
O3 C37 1.449(4) . ?
O3 C40 1.452(5) . ?
O4 C44 1.468(4) . ?
O4 C41 1.468(4) . ?
C1 C6 1.417(5) . ?
C1 C2 1.422(5) . ?
C2 C3 1.397(5) . ?
C2 C7 1.501(6) . ?
C3 C4 1.377(6) . ?
C4 C5 1.382(6) . ?
C4 C8 1.515(5) . ?
C5 C6 1.391(5) . ?
C6 C9 1.511(5) . ?
C10 C15 1.410(5) . ?
C10 C11 1.414(5) . ?
C11 C12 1.385(5) . ?
C11 C16 1.514(5) . ?
C12 C13 1.381(5) . ?
C13 C14 1.394(5) . ?
C13 C17 1.508(5) . ?
C14 C15 1.384(5) . ?
C15 C18 1.518(5) . ?
C19 C20 1.409(5) . ?
C19 C24 1.422(5) . ?
C20 C21 1.391(5) . ?
C20 C25 1.514(5) . ?
C21 C22 1.382(5) . ?
C22 C23 1.375(6) . ?
C22 C26 1.512(5) . ?
C23 C24 1.389(5) . ?
C24 C27 1.517(6) . ?
C28 C33 1.408(5) . ?
C28 C29 1.415(5) . ?
C29 C30 1.394(5) . ?
C29 C34 1.505(5) . ?
C30 C31 1.379(5) . ?
C31 C32 1.392(5) . ?
C31 C35 1.516(5) . ?
C32 C33 1.394(5) . ?
C33 C36 1.513(5) . ?
C37 C38 1.502(6) . ?
C38 C39 1.530(7) . ?
C39 C40 1.462(6) . ?
C41 C42 1.477(6) . ?
C42 C43 1.508(6) . ?
C43 C44 1.504(5) . ?
